data_2214698
loop_
_publ_author_name
'Liu, Chun-Yan'
'Li, Hui'

_publ_section_title
;
 (2-Methoxy-5-methylphenyl)(4-methoxy-2-methylphenyl)iodonium
 trifluoroacetate
;
_journal_coeditor_code HB2492
_journal_issue 8
_journal_name_full 'Acta Crystallographica Section E'
_journal_page_first o3647
_journal_page_last o3647
_journal_paper_doi 10.1107/S1600536807036379
_journal_volume 63
_journal_year 2007
_chemical_formula_iupac 'C16 H18 I O2 + , C2 F3 O2 -'
_chemical_formula_moiety 'C16 H18 I O2 + , C2 F3 O2 -'
_chemical_formula_sum 'C18 H18 F3 I O4'
_chemical_formula_weight 482.22
_chemical_name_systematic
;
(2-Methoxy-5-methylphenyl)(4-methoxy-2-methylphenyl)iodonium trifluoroacetate
;
_space_group_IT_number 2
_symmetry_cell_setting triclinic
_symmetry_space_group_name_Hall '-P 1'
_symmetry_space_group_name_H-M 'P -1'
_atom_sites_solution_hydrogens geom
_atom_sites_solution_primary direct
_atom_sites_solution_secondary difmap
_cell_angle_alpha 93.690(8)
_cell_angle_beta 107.874(7)
_cell_angle_gamma 109.841(8)
_cell_formula_units_Z 2
_cell_length_a 8.211(4)
_cell_length_b 11.182(6)
_cell_length_c 12.200(6)
_cell_measurement_reflns_used 2102
_cell_measurement_temperature 294(2)
_cell_measurement_theta_max 24.91
_cell_measurement_theta_min 2.40
_cell_volume 984.9(9)
_computing_cell_refinement 'SAINT (Bruker, 1997)'
_computing_data_collection 'SMART (Bruker, 1997)'
_computing_data_reduction SAINT
_computing_molecular_graphics 'SHELXTL (Bruker, 1997)'
_computing_publication_material SHELXTL
_computing_structure_refinement 'SHELXL97 (Sheldrick, 1997)'
_computing_structure_solution 'SHELXS97 (Sheldrick, 1997)'
_diffrn_ambient_temperature 294(2)
_diffrn_measured_fraction_theta_full 0.984
_diffrn_measured_fraction_theta_max 0.984
_diffrn_measurement_device_type 'Bruker SMART 1000 CCD area-detector'
_diffrn_measurement_method \w
_diffrn_radiation_monochromator graphite
_diffrn_radiation_source 'fine-focus sealed tube'
_diffrn_radiation_type MoK\a
_diffrn_radiation_wavelength 0.71073
_diffrn_reflns_av_R_equivalents 0.0261
_diffrn_reflns_av_sigmaI/netI 0.0641
_diffrn_reflns_limit_h_max 8
_diffrn_reflns_limit_h_min -9
_diffrn_reflns_limit_k_max 13
_diffrn_reflns_limit_k_min -13
_diffrn_reflns_limit_l_max 14
_diffrn_reflns_limit_l_min -8
_diffrn_reflns_number 4842
_diffrn_reflns_theta_full 25.02
_diffrn_reflns_theta_max 25.02
_diffrn_reflns_theta_min 1.79
_diffrn_standards_number 0
_exptl_absorpt_coefficient_mu 1.672
_exptl_absorpt_correction_T_max 0.800
_exptl_absorpt_correction_T_min 0.731
_exptl_absorpt_correction_type multi-scan
_exptl_absorpt_process_details '(SADABS; Sheldrick, 1996)'
_exptl_crystal_colour colourless
_exptl_crystal_density_diffrn 1.626
_exptl_crystal_density_method 'not measured'
_exptl_crystal_description block
_exptl_crystal_F_000 476
_exptl_crystal_size_max 0.20
_exptl_crystal_size_mid 0.18
_exptl_crystal_size_min 0.14
_refine_diff_density_max 1.201
_refine_diff_density_min -0.779
_refine_ls_extinction_method none
_refine_ls_goodness_of_fit_ref 1.010
_refine_ls_hydrogen_treatment constr
_refine_ls_matrix_type full
_refine_ls_number_parameters 267
_refine_ls_number_reflns 3425
_refine_ls_number_restraints 72
_refine_ls_restrained_S_all 1.038
_refine_ls_R_factor_all 0.0885
_refine_ls_R_factor_gt 0.0556
_refine_ls_shift/su_max 0.004
_refine_ls_shift/su_mean 0.000
_refine_ls_structure_factor_coef Fsqd
_refine_ls_weighting_details 'calc w = 1/[\s^2^(Fo^2^)+(0.0996P)^2^+1.2747P] where P=(Fo^2^+2Fc^2^)/3'
_refine_ls_weighting_scheme calc
_refine_ls_wR_factor_gt 0.1449
_refine_ls_wR_factor_ref 0.1686
_reflns_number_gt 2356
_reflns_number_total 3425
_reflns_threshold_expression I>2\s(I)
_cod_data_source_file hb2492.cif
_cod_data_source_block I
_cod_original_cell_volume 984.9(8)
_cod_database_code 2214698
_cod_database_fobs_code 2214698

loop_
_symmetry_equiv_pos_as_xyz
'x, y, z'
'-x, -y, -z'

loop_
_atom_site_type_symbol
_atom_site_label
_atom_site_fract_x
_atom_site_fract_y
_atom_site_fract_z
_atom_site_U_iso_or_equiv
_atom_site_adp_type
_atom_site_calc_flag
_atom_site_refinement_flags
_atom_site_occupancy
_atom_site_disorder_assembly
_atom_site_disorder_group
I I1 0.19140(9) 0.97059(6) 0.12590(4) 0.0615(3) Uani d . 1 . .
O O1 0.6312(9) 0.6100(7) 0.1571(7) 0.082(2) Uani d . 1 . .
O O2 0.1034(10) 0.8681(8) 0.3388(6) 0.079(2) Uani d . 1 . .
C C1 0.3292(11) 0.8419(7) 0.1341(6) 0.0426(18) Uani d . 1 . .
C C2 0.5130(12) 0.8923(9) 0.1423(8) 0.057(2) Uani d . 1 . .
H H2 0.5706 0.9802 0.1440 0.068 Uiso calc R 1 . .
C C3 0.6100(12) 0.8126(10) 0.1480(9) 0.065(2) Uani d . 1 . .
H H3 0.7324 0.8454 0.1520 0.078 Uiso calc R 1 . .
C C4 0.5232(11) 0.6840(9) 0.1477(8) 0.054(2) Uani d . 1 . .
C C5 0.3393(11) 0.6320(8) 0.1396(7) 0.0465(18) Uani d . 1 . .
H H5 0.2836 0.5442 0.1388 0.056 Uiso calc R 1 . .
C C6 0.2382(10) 0.7105(8) 0.1327(6) 0.0452(19) Uani d . 1 . .
C C7 0.0350(12) 0.6463(10) 0.1190(10) 0.074(3) Uani d . 1 . .
H H7A 0.0033 0.5549 0.1161 0.111 Uiso calc R 1 . .
H H7B -0.0404 0.6607 0.0477 0.111 Uiso calc R 1 . .
H H7C 0.0143 0.6827 0.1844 0.111 Uiso calc R 1 . .
C C8 0.5516(17) 0.4762(11) 0.1592(13) 0.096(4) Uani d . 1 . .
H H8A 0.5154 0.4663 0.2269 0.144 Uiso calc R 1 . .
H H8B 0.6405 0.4374 0.1627 0.144 Uiso calc R 1 . .
H H8C 0.4450 0.4346 0.0895 0.144 Uiso calc R 1 . .
C C9 0.3077(12) 1.0572(9) 0.3044(7) 0.055(2) Uani d . 1 . .
C C10 0.2357(14) 0.9876(11) 0.3836(7) 0.063(2) Uani d . 1 . .
C C11 0.3145(17) 1.0517(13) 0.5011(8) 0.080(3) Uani d . 1 . .
H H11 0.2757 1.0099 0.5573 0.096 Uiso calc R 1 . .
C C12 0.4429(16) 1.1706(13) 0.5338(8) 0.079(3) Uani d . 1 . .
H H12 0.4872 1.2099 0.6122 0.095 Uiso calc R 1 . .
C C13 0.5142(16) 1.2393(12) 0.4585(10) 0.084(4) Uani d . 1 . .
C C14 0.4398(14) 1.1769(10) 0.3386(9) 0.066(3) Uani d . 1 . .
H H14 0.4828 1.2191 0.2838 0.079 Uiso calc R 1 . .
C C15 0.658(2) 1.3747(12) 0.4951(13) 0.119(5) Uani d . 1 . .
H H15A 0.6070 1.4332 0.5185 0.179 Uiso calc R 1 . .
H H15B 0.6967 1.3997 0.4304 0.179 Uiso calc R 1 . .
H H15C 0.7627 1.3777 0.5597 0.179 Uiso calc R 1 . .
C C16 0.0146(19) 0.8018(14) 0.4130(12) 0.107(4) Uani d . 1 . .
H H16A 0.1041 0.7881 0.4775 0.161 Uiso calc R 1 . .
H H16B -0.0786 0.7198 0.3691 0.161 Uiso calc R 1 . .
H H16C -0.0418 0.8528 0.4423 0.161 Uiso calc R 1 . .
F F1 0.964(3) 0.3874(13) 0.2500(18) 0.143(8) Uani d PDU 0.488(18) A 1
F F2 0.813(2) 0.208(2) 0.282(2) 0.167(9) Uani d PDU 0.488(18) A 1
F F3 1.101(2) 0.2949(18) 0.3656(11) 0.124(7) Uani d PDU 0.488(18) A 1
F F1' 0.794(2) 0.267(2) 0.2015(18) 0.157(9) Uani d PDU 0.512(18) A 2
F F2' 0.924(3) 0.1712(17) 0.3198(16) 0.153(8) Uani d PDU 0.512(18) A 2
F F3' 1.052(4) 0.3757(18) 0.336(2) 0.269(18) Uani d PDU 0.512(18) A 2
C C17 1.0118(16) 0.2125(12) 0.1657(9) 0.068(3) Uani d . 1 A .
C C18 0.9657(16) 0.2663(10) 0.2565(10) 0.110(4) Uani d D 1 . .
O O3 0.9273(16) 0.1057(9) 0.1183(8) 0.115(3) Uani d . 1 . .
O O4 1.1470(18) 0.2865(18) 0.1514(14) 0.210(8) Uani d . 1 . .

loop_
_atom_site_aniso_label
_atom_site_aniso_U_11
_atom_site_aniso_U_22
_atom_site_aniso_U_33
_atom_site_aniso_U_12
_atom_site_aniso_U_13
_atom_site_aniso_U_23
I1 0.0862(5) 0.0779(5) 0.0292(3) 0.0555(4) 0.0053(3) 0.0064(2)
O1 0.063(4) 0.072(5) 0.125(7) 0.042(4) 0.033(4) 0.019(4)
O2 0.085(5) 0.092(5) 0.046(4) 0.022(4) 0.016(4) 0.010(4)
C1 0.054(5) 0.045(5) 0.032(4) 0.027(4) 0.010(3) 0.008(3)
C2 0.057(6) 0.054(5) 0.059(5) 0.019(4) 0.022(4) 0.008(4)
C3 0.046(5) 0.069(7) 0.082(7) 0.020(5) 0.027(5) 0.014(5)
C4 0.045(5) 0.060(6) 0.059(5) 0.027(4) 0.013(4) 0.009(4)
C5 0.050(5) 0.048(5) 0.042(4) 0.021(4) 0.014(4) 0.006(4)
C6 0.038(4) 0.065(6) 0.033(4) 0.025(4) 0.008(3) 0.003(3)
C7 0.048(5) 0.071(7) 0.091(7) 0.018(5) 0.018(5) -0.007(5)
C8 0.108(9) 0.078(8) 0.138(12) 0.064(7) 0.056(9) 0.035(7)
C9 0.069(6) 0.065(6) 0.033(4) 0.046(5) 0.001(4) 0.008(4)
C10 0.075(6) 0.092(8) 0.034(4) 0.053(6) 0.012(4) 0.009(5)
C11 0.100(8) 0.122(10) 0.039(5) 0.072(8) 0.019(6) 0.014(6)
C12 0.096(8) 0.105(9) 0.027(5) 0.050(7) 0.001(5) -0.011(5)
C13 0.089(7) 0.087(8) 0.055(6) 0.048(7) -0.013(6) -0.026(6)
C14 0.081(7) 0.061(6) 0.056(5) 0.043(6) 0.007(5) 0.002(5)
C15 0.131(11) 0.078(9) 0.116(11) 0.037(8) 0.009(9) -0.015(8)
C16 0.104(9) 0.138(12) 0.087(9) 0.040(9) 0.045(8) 0.032(9)
F1 0.169(12) 0.106(10) 0.157(12) 0.084(9) 0.029(8) 0.005(7)
F2 0.150(11) 0.206(14) 0.164(13) 0.053(8) 0.104(10) 0.006(8)
F3 0.142(10) 0.134(11) 0.087(9) 0.056(8) 0.029(7) 0.000(7)
F1' 0.156(11) 0.165(12) 0.189(13) 0.087(9) 0.081(9) 0.030(8)
F2' 0.177(12) 0.185(12) 0.108(10) 0.052(8) 0.078(9) 0.050(8)
F3' 0.28(2) 0.25(2) 0.27(2) 0.110(12) 0.083(12) 0.029(10)
C17 0.070(7) 0.085(8) 0.056(6) 0.040(6) 0.016(5) 0.032(6)
C18 0.140(13) 0.081(9) 0.095(10) 0.028(9) 0.044(10) -0.008(7)
O3 0.175(9) 0.084(6) 0.072(5) 0.055(6) 0.022(6) -0.008(5)
O4 0.131(9) 0.31(2) 0.211(16) 0.068(12) 0.091(11) 0.154(15)

loop_
_atom_type_symbol
_atom_type_description
_atom_type_scat_dispersion_real
_atom_type_scat_dispersion_imag
_atom_type_scat_source
C C 0.0033 0.0016 'International Tables Vol C Tables 4.2.6.8 and 6.1.1.4'
H H 0.0000 0.0000 'International Tables Vol C Tables 4.2.6.8 and 6.1.1.4'
O O 0.0106 0.0060 'International Tables Vol C Tables 4.2.6.8 and 6.1.1.4'
F F 0.0171 0.0103 'International Tables Vol C Tables 4.2.6.8 and 6.1.1.4'
I I -0.4742 1.8119 'International Tables Vol C Tables 4.2.6.8 and 6.1.1.4'

loop_
_geom_angle_atom_site_label_1
_geom_angle_atom_site_label_2
_geom_angle_atom_site_label_3
_geom_angle
C1 I1 C9 97.7(3)
C4 O1 C8 118.9(7)
C10 O2 C16 118.5(9)
C2 C1 C6 121.7(7)
C2 C1 I1 117.6(6)
C6 C1 I1 120.7(5)
C3 C2 C1 120.1(8)
C3 C2 H2 120.0
C1 C2 H2 120.0
C4 C3 C2 118.9(8)
C4 C3 H3 120.5
C2 C3 H3 120.5
C3 C4 O1 115.7(7)
C3 C4 C5 121.7(7)
O1 C4 C5 122.6(8)
C6 C5 C4 120.4(8)
C6 C5 H5 119.8
C4 C5 H5 119.8
C5 C6 C1 117.3(7)
C5 C6 C7 117.6(8)
C1 C6 C7 125.0(7)
C6 C7 H7A 109.5
C6 C7 H7B 109.5
H7A C7 H7B 109.5
C6 C7 H7C 109.5
H7A C7 H7C 109.5
H7B C7 H7C 109.5
O1 C8 H8A 109.5
O1 C8 H8B 109.5
H8A C8 H8B 109.5
O1 C8 H8C 109.5
H8A C8 H8C 109.5
H8B C8 H8C 109.5
C14 C9 C10 122.7(8)
C14 C9 I1 119.4(7)
C10 C9 I1 117.8(7)
O2 C10 C11 127.4(10)
O2 C10 C9 117.2(8)
C11 C10 C9 115.4(11)
C12 C11 C10 121.5(11)
C12 C11 H11 119.2
C10 C11 H11 119.2
C11 C12 C13 123.9(9)
C11 C12 H12 118.0
C13 C12 H12 118.0
C12 C13 C14 116.3(11)
C12 C13 C15 124.0(11)
C14 C13 C15 119.7(13)
C9 C14 C13 120.1(11)
C9 C14 H14 119.9
C13 C14 H14 119.9
C13 C15 H15A 109.5
C13 C15 H15B 109.5
H15A C15 H15B 109.5
C13 C15 H15C 109.5
H15A C15 H15C 109.5
H15B C15 H15C 109.5
O2 C16 H16A 109.5
O2 C16 H16B 109.5
H16A C16 H16B 109.5
O2 C16 H16C 109.5
H16A C16 H16C 109.5
H16B C16 H16C 109.5
O3 C17 O4 126.6(15)
O3 C17 C18 120.0(11)
O4 C17 C18 113.3(14)
F3' C18 F2 103(2)
F3' C18 F1 48.9(12)
F2 C18 F1 102.0(12)
F3' C18 F2' 104.7(13)
F2 C18 F2' 48.5(11)
F1 C18 F2' 139.8(16)
F3' C18 F1' 104.1(12)
F2 C18 F1' 53.2(11)
F1 C18 F1' 66.5(11)
F2' C18 F1' 100.2(11)
F3' C18 F3 49.9(12)
F2 C18 F3 101.0(11)
F1 C18 F3 98.4(10)
F2' C18 F3 68.2(11)
F1' C18 F3 142.2(15)
F3' C18 C17 132.8(17)
F2 C18 C17 124.5(13)
F1 C18 C17 114.4(12)
F2' C18 C17 105.6(12)
F1' C18 C17 105.1(12)
F3 C18 C17 112.7(11)

loop_
_geom_bond_atom_site_label_1
_geom_bond_atom_site_label_2
_geom_bond_distance
I1 C1 2.101(7)
I1 C9 2.102(8)
O1 C4 1.390(10)
O1 C8 1.420(13)
O2 C10 1.349(13)
O2 C16 1.423(14)
C1 C2 1.389(12)
C1 C6 1.400(11)
C2 C3 1.375(12)
C2 H2 0.9300
C3 C4 1.371(13)
C3 H3 0.9300
C4 C5 1.391(12)
C5 C6 1.388(11)
C5 H5 0.9300
C6 C7 1.526(12)
C7 H7A 0.9600
C7 H7B 0.9600
C7 H7C 0.9600
C8 H8A 0.9600
C8 H8B 0.9600
C8 H8C 0.9600
C9 C14 1.344(14)
C9 C10 1.422(14)
C10 C11 1.404(13)
C11 C12 1.327(16)
C11 H11 0.9300
C12 C13 1.376(17)
C12 H12 0.9300
C13 C14 1.426(14)
C13 C15 1.504(18)
C14 H14 0.9300
C15 H15A 0.9600
C15 H15B 0.9600
C15 H15C 0.9600
C16 H16A 0.9600
C16 H16B 0.9600
C16 H16C 0.9600
F1 C18 1.365(8)
F2 C18 1.343(8)
F3 C18 1.380(8)
F1' C18 1.367(8)
F2' C18 1.366(8)
F3' C18 1.331(9)
C17 O3 1.159(13)
C17 O4 1.209(15)
C17 C18 1.435(15)

loop_
_geom_torsion_atom_site_label_1
_geom_torsion_atom_site_label_2
_geom_torsion_atom_site_label_3
_geom_torsion_atom_site_label_4
_geom_torsion
C9 I1 C1 C2 -76.8(7)
C9 I1 C1 C6 102.4(6)
C6 C1 C2 C3 0.7(13)
I1 C1 C2 C3 180.0(7)
C1 C2 C3 C4 -1.3(14)
C2 C3 C4 O1 -178.2(9)
C2 C3 C4 C5 1.2(15)
C8 O1 C4 C3 179.0(10)
C8 O1 C4 C5 -0.4(14)
C3 C4 C5 C6 -0.6(13)
O1 C4 C5 C6 178.7(8)
C4 C5 C6 C1 0.1(11)
C4 C5 C6 C7 177.6(8)
C2 C1 C6 C5 -0.1(11)
I1 C1 C6 C5 -179.4(5)
C2 C1 C6 C7 -177.4(9)
I1 C1 C6 C7 3.4(11)
C1 I1 C9 C14 104.3(7)
C1 I1 C9 C10 -78.6(7)
C16 O2 C10 C11 8.0(15)
C16 O2 C10 C9 -173.3(9)
C14 C9 C10 O2 -180.0(8)
I1 C9 C10 O2 3.0(10)
C14 C9 C10 C11 -1.1(12)
I1 C9 C10 C11 -178.1(6)
O2 C10 C11 C12 -179.2(9)
C9 C10 C11 C12 2.1(14)
C10 C11 C12 C13 -2.3(17)
C11 C12 C13 C14 1.3(16)
C11 C12 C13 C15 179.3(11)
C10 C9 C14 C13 0.2(13)
I1 C9 C14 C13 177.2(7)
C12 C13 C14 C9 -0.2(14)
C15 C13 C14 C9 -178.3(10)
O3 C17 C18 F3' 168.4(17)
O4 C17 C18 F3' -8(2)
O3 C17 C18 F2 -9.8(19)
O4 C17 C18 F2 173.7(16)
O3 C17 C18 F1 -135.9(13)
O4 C17 C18 F1 47.6(15)
O3 C17 C18 F2' 40.2(15)
O4 C17 C18 F2' -136.3(13)
O3 C17 C18 F1' -65.2(14)
O4 C17 C18 F1' 118.3(14)
O3 C17 C18 F3 112.7(13)
O4 C17 C18 F3 -63.8(14)
